data_4080049
loop_
_publ_author_name
'Scholl, Solveig A.'
'Wadepohl, Hubert'
'Gade, Lutz H.'

_publ_section_title
;
 Zirconium Hydrazinediido Complexes Derived from Cyclic Hydrazines and
 Their Role in the Catalytic Synthesis of 1,7-Annulated Indoles
;
_journal_issue 3
_journal_name_full Organometallics
_journal_page_first 937
_journal_paper_doi 10.1021/om301235d
_journal_volume 32
_journal_year 2013
_chemical_absolute_configuration syn
_chemical_formula_sum 'C15 H19 N'
_chemical_formula_weight 213.31
_space_group_crystal_system orthorhombic
_space_group_IT_number 19
_space_group_name_Hall 'P 2ac 2ab'
_space_group_name_H-M_alt 'P 21 21 21'
_symmetry_cell_setting orthorhombic
_symmetry_Int_Tables_number 19
_symmetry_space_group_name_Hall 'P 2ac 2ab'
_symmetry_space_group_name_H-M 'P 21 21 21'
_atom_sites_solution_hydrogens difmap
_atom_sites_solution_primary iterative
_atom_sites_solution_secondary difmap
_audit_block_code ga_ss43
_audit_creation_date
;
'Thu Oct 25 17:08:02 2012'
;
_audit_creation_method SHELXL-2012
_audit_update_record 'Fri Nov  9 16:37:51 CET 2012'
_cell_angle_alpha 90
_cell_angle_beta 90
_cell_angle_gamma 90
_cell_formula_units_Z 4
_cell_length_a 7.86410(10)
_cell_length_b 9.08232(10)
_cell_length_c 16.97075(19)
_cell_measurement_reflns_used 16278
_cell_measurement_temperature 115.00(10)
_cell_measurement_theta_max 71.8830
_cell_measurement_theta_min 4.8652
_cell_volume 1212.12(2)
_computing_cell_refinement
;
CrysAlisPro, Agilent Technologies,
Version 1.171.36.21 (release 14-08-2012 CrysAlis171 .NET)
(compiled Sep 14 2012,17:21:16)
;
_computing_data_collection
;
CrysAlisPro, Agilent Technologies,
Version 1.171.36.21 (release 14-08-2012 CrysAlis171 .NET)
(compiled Sep 14 2012,17:21:16)
;
_computing_data_reduction
;
CrysAlisPro, Agilent Technologies,
Version 1.171.36.21 (release 14-08-2012 CrysAlis171 .NET)
(compiled Sep 14 2012,17:21:16)
;
_computing_publication_material 'encif (Wadepohl, 2012); encifer 1.4 (CCDC, 2011)'
_computing_structure_refinement 'SHELXL-2012 (Sheldrick, 2012)'
_computing_structure_solution 'SUPERFLIP (Palatinus, 2007-2009)'
_diffrn_ambient_temperature 115.00(10)
_diffrn_detector 'CCD plate'
_diffrn_detector_area_resol_mean 7.9621
_diffrn_detector_type 'Agilent EOS'
_diffrn_measured_fraction_theta_full 0.999
_diffrn_measured_fraction_theta_max 0.995
_diffrn_measurement_details
;
  1 omega  -24.00    4.00   1.0000    4.0000
omega____ theta____ kappa____ phi______ frames
    -        0.0000  -57.0000 -150.0000 28

  2 omega   21.00   66.00   1.0000    4.0000
omega____ theta____ kappa____ phi______ frames
    -        0.0000   57.0000   30.0000 45

  3 omega  -20.00   16.00   1.0000    4.0000
omega____ theta____ kappa____ phi______ frames
    -        0.0000   57.0000   30.0000 36

  4 omega  -67.00  -40.00   1.0000    4.0000
omega____ theta____ kappa____ phi______ frames
    -        0.0000  -57.0000 -150.0000 27

  5 omega   47.00   74.00   1.0000    4.0000
omega____ theta____ kappa____ phi______ frames
    -       18.0000   77.0000   99.2833 27

  6 omega   -9.00   25.00   1.0000    4.0000
omega____ theta____ kappa____ phi______ frames
    -       18.0000   77.0000   99.2833 34

  7 omega   -6.00   40.00   1.0000    4.0000
omega____ theta____ kappa____ phi______ frames
    -       22.0000   76.0000  -46.7157 46

  8 omega   11.00   42.00   1.0000   15.0000
omega____ theta____ kappa____ phi______ frames
    -       42.0000   79.0000   42.9506 31

  9 omega   12.00   37.00   1.0000   15.0000
omega____ theta____ kappa____ phi______ frames
    -       42.0000   80.0000  -17.4051 25

 10 omega  -53.00   24.00   1.0000   15.0000
omega____ theta____ kappa____ phi______ frames
    -      -42.5000   64.0000  -90.0000 77

 11 omega  -45.00   29.00   1.0000   15.0000
omega____ theta____ kappa____ phi______ frames
    -      -42.5000   38.0000 -150.0000 74

 12 omega  -43.00   28.00   1.0000   15.0000
omega____ theta____ kappa____ phi______ frames
    -      -42.5000   25.0000    0.0000 71

 13 omega  -43.00  -13.00   1.0000   15.0000
omega____ theta____ kappa____ phi______ frames
    -      -42.5000  -77.0000  120.0000 30

 14 omega  -39.00  -13.00   1.0000   15.0000
omega____ theta____ kappa____ phi______ frames
    -      -42.5000  -77.0000  150.0000 26

 15 omega   16.00   47.00   1.0000   15.0000
omega____ theta____ kappa____ phi______ frames
    -       46.0000   78.0000 -100.5272 31

 16 omega   14.00   39.00   1.0000   15.0000
omega____ theta____ kappa____ phi______ frames
    -       46.0000   80.0000   88.9990 25

 17 omega   15.00   40.00   1.0000   15.0000
omega____ theta____ kappa____ phi______ frames
    -       46.0000   79.0000 -173.1813 25

 18 omega   19.00   44.00   1.0000   15.0000
omega____ theta____ kappa____ phi______ frames
    -       50.0000   79.0000  -73.1774 25

 19 omega   19.00   44.00   1.0000   15.0000
omega____ theta____ kappa____ phi______ frames
    -       50.0000   79.0000  -37.8861 25

 20 omega   25.00   54.00   1.0000   15.0000
omega____ theta____ kappa____ phi______ frames
    -       54.0000   75.0000 -152.9587 29

 21 omega  -15.00   87.00   1.0000   15.0000
omega____ theta____ kappa____ phi______ frames
    -       55.1171  -80.0000   58.9345 102

 22 omega   34.00   60.00   1.0000   15.0000
omega____ theta____ kappa____ phi______ frames
    -       55.1171   73.0000   -3.4870 26

 23 omega   25.00   52.00   1.0000   15.0000
omega____ theta____ kappa____ phi______ frames
    -       55.1171   77.0000  -30.0000 27

 24 omega   27.00   53.00   1.0000   15.0000
omega____ theta____ kappa____ phi______ frames
    -       55.1171   77.0000  120.0000 26

 25 omega   36.00   62.00   1.0000   15.0000
omega____ theta____ kappa____ phi______ frames
    -       58.0000   77.0000   98.4736 26

 26 omega   31.00   57.00   1.0000   15.0000
omega____ theta____ kappa____ phi______ frames
    -       58.0000   75.0000  125.7185 26

 27 omega   96.00  123.00   1.0000   15.0000
omega____ theta____ kappa____ phi______ frames
    -       58.0000   75.0000  -83.2325 27

 28 omega   31.00   57.00   1.0000   15.0000
omega____ theta____ kappa____ phi______ frames
    -       58.0000   75.0000  -83.2325 26

 29 omega   34.00   63.00   1.0000   15.0000
omega____ theta____ kappa____ phi______ frames
    -       58.0000   77.0000 -130.7837 29

 30 omega   28.00   55.00   1.0000   15.0000
omega____ theta____ kappa____ phi______ frames
    -       58.0000   77.0000   33.2991 27

 31 omega   35.00   61.00   1.0000   15.0000
omega____ theta____ kappa____ phi______ frames
    -       62.0000   74.0000  -23.8090 26

 32 omega   34.00   65.00   1.0000   15.0000
omega____ theta____ kappa____ phi______ frames
    -       62.0000   74.0000   84.2213 31

 33 omega   41.00   80.00   1.0000   15.0000
omega____ theta____ kappa____ phi______ frames
    -       62.0000   61.0000  174.0216 39

 34 omega   39.00   72.00   1.0000   15.0000
omega____ theta____ kappa____ phi______ frames
    -       62.0000   69.0000  -47.5426 33

 35 omega   94.00  122.00   1.0000   15.0000
omega____ theta____ kappa____ phi______ frames
    -       62.0000   61.0000  174.0216 28

 36 omega   34.00   60.00   1.0000   15.0000
omega____ theta____ kappa____ phi______ frames
    -       62.0000   77.0000 -171.8345 26

 37 omega   51.00   82.00   1.0000   15.0000
omega____ theta____ kappa____ phi______ frames
    -       70.0000   58.0000  -75.2462 31

 38 omega   44.00   75.00   1.0000   15.0000
omega____ theta____ kappa____ phi______ frames
    -       70.0000   70.0000   -2.6899 31

 39 omega   51.00  110.00   1.0000   15.0000
omega____ theta____ kappa____ phi______ frames
    -       70.0000   55.0000  -90.7742 59

 40 omega   52.00   78.00   1.0000   15.0000
omega____ theta____ kappa____ phi______ frames
    -       70.0000   63.0000   63.2816 26

 41 omega   51.00  104.00   1.0000   15.0000
omega____ theta____ kappa____ phi______ frames
    -       74.0000   66.0000   40.8565 53

 42 omega  118.00  144.00   1.0000   15.0000
omega____ theta____ kappa____ phi______ frames
    -       74.0000   76.0000 -151.2688 26

 43 omega   45.00   74.00   1.0000   15.0000
omega____ theta____ kappa____ phi______ frames
    -       74.0000   76.0000 -151.2688 29

 44 omega   58.00   84.00   1.0000   15.0000
omega____ theta____ kappa____ phi______ frames
    -       74.0000   57.0000  146.0801 26

 45 omega   53.00  100.00   1.0000   15.0000
omega____ theta____ kappa____ phi______ frames
    -       74.0000   46.0000  -54.4846 47

 46 omega   54.00   80.00   1.0000   15.0000
omega____ theta____ kappa____ phi______ frames
    -       74.0000   58.0000  122.1699 26

 47 omega   49.00   77.00   1.0000   15.0000
omega____ theta____ kappa____ phi______ frames
    -       74.0000   70.0000  -37.9070 28

 48 omega   53.00  123.00   1.0000   15.0000
omega____ theta____ kappa____ phi______ frames
    -       74.0000   60.0000 -179.9575 70

 49 omega   75.00  101.00   1.0000   15.0000
omega____ theta____ kappa____ phi______ frames
    -       74.0000   60.0000   -4.1355 26

 50 omega   49.00   79.00   1.0000   15.0000
omega____ theta____ kappa____ phi______ frames
    -       78.0000   75.0000 -151.0263 30

 51 omega   20.00  109.00   1.0000   15.0000
omega____ theta____ kappa____ phi______ frames
    -       78.0000  -80.0000  -78.7964 89

 52 omega   51.00   77.00   1.0000   15.0000
omega____ theta____ kappa____ phi______ frames
    -       78.0000   73.0000  110.3418 26

 53 omega   62.00   90.00   1.0000   15.0000
omega____ theta____ kappa____ phi______ frames
    -       78.0000   45.0000   85.9612 28

 54 omega   75.00  101.00   1.0000   15.0000
omega____ theta____ kappa____ phi______ frames
    -       82.0000   57.0000 -135.9164 26

 55 omega   11.00   87.00   1.0000   15.0000
omega____ theta____ kappa____ phi______ frames
    -       82.0000  -80.0000  131.6608 76

 56 omega   55.00   85.00   1.0000   15.0000
omega____ theta____ kappa____ phi______ frames
    -       82.0000   72.0000  -34.3132 30

 57 omega   77.00  104.00   1.0000   15.0000
omega____ theta____ kappa____ phi______ frames
    -       82.0000  -80.0000   15.7956 27

 58 omega   59.00   90.00   1.0000   20.0000
omega____ theta____ kappa____ phi______ frames
    -       86.0000   72.0000  141.5837 31

 59 omega   68.00  128.00   1.0000   20.0000
omega____ theta____ kappa____ phi______ frames
    -       90.0000   68.0000  -79.6478 60

 60 omega   71.00   97.00   1.0000   20.0000
omega____ theta____ kappa____ phi______ frames
    -       90.0000   60.0000  152.5867 26

 61 omega   64.00   90.00   1.0000   20.0000
omega____ theta____ kappa____ phi______ frames
    -       90.0000  -80.0000 -132.5694 26

 62 omega   73.00  104.00   1.0000   20.0000
omega____ theta____ kappa____ phi______ frames
    -       94.0000   58.0000  -28.6643 31

 63 omega   71.00  106.00   1.0000   20.0000
omega____ theta____ kappa____ phi______ frames
    -       98.0000   74.0000 -172.9097 35

 64 omega   70.00   97.00   1.0000   20.0000
omega____ theta____ kappa____ phi______ frames
    -       98.0000   74.0000   88.3378 27

 65 omega   90.00  127.00   1.0000   20.0000
omega____ theta____ kappa____ phi______ frames
    -      110.2342   64.0000    0.0000 37

 66 omega  100.00  127.00   1.0000   20.0000
omega____ theta____ kappa____ phi______ frames
    -      110.2342   50.0000  -60.0000 27

 67 omega   81.00  178.00   1.0000   20.0000
omega____ theta____ kappa____ phi______ frames
    -      110.2342   77.0000  -30.0000 97

 68 omega   89.00  177.00   1.0000   20.0000
omega____ theta____ kappa____ phi______ frames
    -      110.2342   64.0000   60.0000 88

 69 omega   98.00  147.00   1.0000   20.0000
omega____ theta____ kappa____ phi______ frames
    -      110.2342   50.0000   30.0000 49

 70 omega   92.00  118.00   1.0000   20.0000
omega____ theta____ kappa____ phi______ frames
    -      110.2342  -77.0000    0.0000 26

 71 omega   74.00  140.00   1.0000   20.0000
omega____ theta____ kappa____ phi______ frames
    -      110.2342  -80.0000  -63.3459 66

 72 omega   43.00   69.00   1.0000   20.0000
omega____ theta____ kappa____ phi______ frames
    -      110.2342  -80.0000  -63.3459 26

 73 omega   55.00  103.00   1.0000   20.0000
omega____ theta____ kappa____ phi______ frames
    -      110.2342  -79.0000   52.3221 48

 74 omega   86.00  145.00   1.0000   20.0000
omega____ theta____ kappa____ phi______ frames
    -      110.2342   38.0000  -90.0000 59

 75 omega   90.00  116.00   1.0000   20.0000
omega____ theta____ kappa____ phi______ frames
    -      110.2342   64.0000  120.0000 26

 76 omega   89.00  170.00   1.0000   20.0000
omega____ theta____ kappa____ phi______ frames
    -      110.2342   64.0000   90.0000 81

 77 omega   89.00  177.00   1.0000   20.0000
omega____ theta____ kappa____ phi______ frames
    -      110.2342   64.0000  -90.0000 88

 78 omega   89.00  114.00   1.0000   20.0000
omega____ theta____ kappa____ phi______ frames
    -      110.2342   64.0000 -120.0000 25

 79 omega   81.00  107.00   1.0000   20.0000
omega____ theta____ kappa____ phi______ frames
    -      110.2342   77.0000    0.0000 26

 80 omega   81.00  106.00   1.0000   20.0000
omega____ theta____ kappa____ phi______ frames
    -      110.2342   77.0000 -150.0000 25

 81 omega   88.00  177.00   1.0000   20.0000
omega____ theta____ kappa____ phi______ frames
    -      110.2342   64.0000   30.0000 89

 82 omega   85.00  157.00   1.0000   20.0000
omega____ theta____ kappa____ phi______ frames
    -      110.2342   77.0000 -180.0000 72

 83 omega   81.00  172.00   1.0000   20.0000
omega____ theta____ kappa____ phi______ frames
    -      110.2342   77.0000  120.0000 91

 84 omega   40.00  141.00   1.0000   20.0000
omega____ theta____ kappa____ phi______ frames
    -      110.2342  -80.0000  146.1785 101

 85 omega   90.00  139.00   1.0000   20.0000
omega____ theta____ kappa____ phi______ frames
    -      110.2342  -77.0000 -150.0000 49

 86 omega   81.00  106.00   1.0000   20.0000
omega____ theta____ kappa____ phi______ frames
    -      110.2342   77.0000   60.0000 25

 87 omega   83.00  109.00   1.0000   20.0000
omega____ theta____ kappa____ phi______ frames
    -      110.2342   77.0000  -90.0000 26

 88 omega  115.00  172.00   1.0000   20.0000
omega____ theta____ kappa____ phi______ frames
    -      110.2342   77.0000  -60.0000 57

 89 omega   63.00   89.00   1.0000   20.0000
omega____ theta____ kappa____ phi______ frames
    -      110.2342  -79.0000  -22.6325 26

 90 omega   80.00  108.00   1.0000   20.0000
omega____ theta____ kappa____ phi______ frames
    -      110.2342   77.0000  -60.0000 28

 91 omega  136.00  174.00   1.0000   20.0000
omega____ theta____ kappa____ phi______ frames
    -      110.2342   77.0000 -120.0000 38

 92 omega   80.00  107.00   1.0000   20.0000
omega____ theta____ kappa____ phi______ frames
    -      110.2342  -80.0000   90.6586 27

 93 omega   85.00  111.00   1.0000   20.0000
omega____ theta____ kappa____ phi______ frames
    -      110.2342   38.0000    0.0000 26

 94 omega   80.00  107.00   1.0000   20.0000
omega____ theta____ kappa____ phi______ frames
    -      110.2342   77.0000 -120.0000 27

 95 omega   81.00  107.00   1.0000   20.0000
omega____ theta____ kappa____ phi______ frames
    -      110.2342   77.0000   90.0000 26

 96 omega   82.00  109.00   1.0000   20.0000
omega____ theta____ kappa____ phi______ frames
    -      110.2342   77.0000   30.0000 27

 97 omega   90.00  177.00   1.0000   20.0000
omega____ theta____ kappa____ phi______ frames
    -      110.2342   64.0000 -150.0000 87

 98 omega   81.00  178.00   1.0000   20.0000
omega____ theta____ kappa____ phi______ frames
    -      110.2342   77.0000  150.0000 97

 99 omega  134.00  178.00   1.0000   20.0000
omega____ theta____ kappa____ phi______ frames
    -      110.2342   64.0000    0.0000 44

;
_diffrn_measurement_device '\k-geometry diffractometer'
_diffrn_measurement_device_type 'Agilent SuperNova, Dual, Cu at zero, Eos'
_diffrn_measurement_method '\w scans'
_diffrn_measurement_specimen_support 'polyimid foil'
_diffrn_orient_matrix_UB_11 0.0016945000
_diffrn_orient_matrix_UB_12 -0.0555761000
_diffrn_orient_matrix_UB_13 -0.0857440000
_diffrn_orient_matrix_UB_21 -0.0993040000
_diffrn_orient_matrix_UB_22 -0.1383788000
_diffrn_orient_matrix_UB_23 0.0252915000
_diffrn_orient_matrix_UB_31 -0.1688529000
_diffrn_orient_matrix_UB_32 0.0808958000
_diffrn_orient_matrix_UB_33 -0.0156898000
_diffrn_radiation_monochromator mirror
_diffrn_radiation_probe x-ray
_diffrn_radiation_type 'Cu K\a'
_diffrn_radiation_wavelength 1.5418
_diffrn_reflns_av_R_equivalents 0.0565
_diffrn_reflns_av_unetI/netI 0.0241
_diffrn_reflns_Laue_measured_fraction_full 0.999
_diffrn_reflns_Laue_measured_fraction_max 0.995
_diffrn_reflns_limit_h_max 9
_diffrn_reflns_limit_h_min -9
_diffrn_reflns_limit_k_max 11
_diffrn_reflns_limit_k_min -11
_diffrn_reflns_limit_l_max 20
_diffrn_reflns_limit_l_min -20
_diffrn_reflns_number 22409
_diffrn_reflns_point_group_measured_fraction_full 1.000
_diffrn_reflns_point_group_measured_fraction_max 0.990
_diffrn_reflns_theta_full 67.684
_diffrn_reflns_theta_max 72.029
_diffrn_reflns_theta_min 5.213
_diffrn_source 'microfocus X-Ray tube'
_diffrn_source_type 'Agilent SuperNova (Cu) X-ray Source'
_exptl_absorpt_coefficient_mu 0.506
_exptl_absorpt_correction_T_max 1.00000
_exptl_absorpt_correction_T_min 0.53928
_exptl_absorpt_correction_type multi-scan
_exptl_absorpt_process_details
;
CrysAlisPro, Agilent Technologies,
Version 1.171.36.21 (release 14-08-2012 CrysAlis171 .NET)
(compiled Sep 14 2012,17:21:16)
Empirical absorption correction using spherical harmonics,
 implemented in SCALE3 ABSPACK scaling algorithm.
;
_exptl_crystal_colour colourless
_exptl_crystal_density_diffrn 1.169
_exptl_crystal_description plate
_exptl_crystal_F_000 464
_exptl_crystal_size_max 0.2147
_exptl_crystal_size_mid 0.1731
_exptl_crystal_size_min 0.0614
_refine_diff_density_max 0.110
_refine_diff_density_min -0.183
_refine_diff_density_rms 0.032
_refine_ls_abs_structure_details
;
 Flack x determined using 962 quotients [(I+)-(I-)]/[(I+)+(I-)]
 (Parsons and Flack (2004), Acta Cryst. A60, s61).
;
_refine_ls_abs_structure_Flack 0.1(2)
_refine_ls_extinction_method none
_refine_ls_goodness_of_fit_ref 1.090
_refine_ls_hydrogen_treatment refall
_refine_ls_matrix_type full
_refine_ls_number_parameters 188
_refine_ls_number_reflns 2368
_refine_ls_number_restraints 0
_refine_ls_restrained_S_all 1.090
_refine_ls_R_factor_all 0.0286
_refine_ls_R_factor_gt 0.0280
_refine_ls_shift/su_max 0.000
_refine_ls_shift/su_mean 0.000
_refine_ls_structure_factor_coef Fsqd
_refine_ls_weighting_details
;
 w=1/[\s^2^(Fo^2^)+(0.0333P)^2^+0.1957P]
 where P=(Fo^2^+2Fc^2^)/3
;
_refine_ls_weighting_scheme calc
_refine_ls_wR_factor_gt 0.0691
_refine_ls_wR_factor_ref 0.0696
_reflns_Friedel_coverage 0.702
_reflns_Friedel_fraction_full 1.000
_reflns_Friedel_fraction_max 0.983
_reflns_number_gt 2338
_reflns_number_total 2368
_reflns_threshold_expression 'I > 2\s(I)'
_cod_data_source_file om301235d_si_002.cif
_cod_data_source_block Ind3
_cod_original_cell_volume 1212.12(3)
_cod_database_code 4080049
_audit_block_refno 1621
_audit_block_usercomment 'SOSJW27, plate, colourless'
_shelx_space_group_comment
;
The symmetry employed for this shelxl refinement is uniquely defined
by the following loop, which should always be used as a source of
symmetry information in preference to the above space-group names.
They are only intended as comments.
;
_shelx_estimated_absorpt_t_min 0.899
_shelx_estimated_absorpt_t_max 0.970
_shelxl_version_number 2012-6
_cell_oxdiff_length_a 7.86416(19)
_cell_oxdiff_length_b 9.0808(2)
_cell_oxdiff_length_c 16.9735(3)
_cell_oxdiff_angle_alpha 89.9861(17)
_cell_oxdiff_angle_beta 89.9756(18)
_cell_oxdiff_angle_gamma 89.9791(19)
_cell_oxdiff_volume 1212.12(5)
_cell_oxdiff_measurement_reflns_used 16278
_reflns_odcompleteness_completeness 99.92
_reflns_odcompleteness_theta 66.97
_reflns_odcompleteness_iscentric 1

loop_
_symmetry_equiv_pos_as_xyz
'x, y, z'
'-x+1/2, -y, z+1/2'
'x+1/2, -y+1/2, -z'
'-x, y+1/2, -z+1/2'

loop_
_atom_site_label
_atom_site_type_symbol
_atom_site_fract_x
_atom_site_fract_y
_atom_site_fract_z
_atom_site_U_iso_or_equiv
_atom_site_adp_type
_atom_site_occupancy
_atom_site_site_symmetry_order
_atom_site_calc_flag
_atom_site_refinement_flags_posn
_atom_site_refinement_flags_adp
N1 N 0.68611(16) 0.45290(13) 0.48275(7) 0.0161(3) Uani 1 1 d . .
C1 C 0.8346(2) 0.35647(18) 0.48308(9) 0.0212(3) Uani 1 1 d . .
H1A H 0.927(2) 0.402(2) 0.4497(11) 0.025 Uiso 1 1 d . U
H1B H 0.806(2) 0.261(2) 0.4595(11) 0.025 Uiso 1 1 d . U
C2 C 0.8951(2) 0.33485(18) 0.56787(10) 0.0251(4) Uani 1 1 d . .
H2A H 0.943(3) 0.433(2) 0.5882(11) 0.030 Uiso 1 1 d . U
H2B H 0.992(3) 0.260(2) 0.5659(11) 0.030 Uiso 1 1 d . U
C3 C 0.7529(2) 0.28184(18) 0.62266(9) 0.0232(3) Uani 1 1 d . .
H3A H 0.718(2) 0.180(2) 0.6069(12) 0.028 Uiso 1 1 d . U
H3B H 0.792(2) 0.276(2) 0.6768(12) 0.028 Uiso 1 1 d . U
C4 C 0.6001(2) 0.38148(16) 0.61696(8) 0.0182(3) Uani 1 1 d . .
C5 C 0.4761(2) 0.40480(18) 0.67340(8) 0.0225(3) Uani 1 1 d . .
H5 H 0.487(2) 0.355(2) 0.7247(11) 0.027 Uiso 1 1 d . U
C6 C 0.3380(2) 0.49950(18) 0.65878(9) 0.0243(3) Uani 1 1 d . .
H6 H 0.250(3) 0.513(2) 0.6998(12) 0.029 Uiso 1 1 d . U
C7 C 0.3198(2) 0.57463(16) 0.58811(9) 0.0208(3) Uani 1 1 d . .
H7 H 0.221(2) 0.640(2) 0.5779(11) 0.025 Uiso 1 1 d . U
C8 C 0.44432(18) 0.55425(16) 0.52965(8) 0.0161(3) Uani 1 1 d . .
C9 C 0.57918(18) 0.45843(15) 0.54650(8) 0.0150(3) Uani 1 1 d . .
C10 C 0.4735(2) 0.60959(15) 0.45127(8) 0.0175(3) Uani 1 1 d . .
C11 C 0.62067(19) 0.54438(16) 0.42434(8) 0.0171(3) Uani 1 1 d . .
C12 C 0.3639(2) 0.72021(17) 0.40951(9) 0.0233(3) Uani 1 1 d . .
H12A H 0.430(2) 0.759(2) 0.3624(11) 0.028 Uiso 1 1 d . U
H12B H 0.340(3) 0.807(2) 0.4447(11) 0.028 Uiso 1 1 d . U
C13 C 0.1927(2) 0.66044(18) 0.38260(10) 0.0255(4) Uani 1 1 d . .
H13A H 0.2106(3) 0.5811(13) 0.3444(7) 0.038 Uiso 1 1 calc R U
H13B H 0.1269(10) 0.7396(10) 0.3579(7) 0.038 Uiso 1 1 calc R U
H13C H 0.1302(10) 0.6222(13) 0.4282(5) 0.038 Uiso 1 1 calc R U
C14 C 0.7051(2) 0.55501(19) 0.34541(9) 0.0226(3) Uani 1 1 d . .
H14A H 0.830(3) 0.556(2) 0.3521(11) 0.027 Uiso 1 1 d . U
H14B H 0.671(3) 0.649(2) 0.3205(11) 0.027 Uiso 1 1 d . U
C15 C 0.6569(2) 0.42896(19) 0.29006(9) 0.0283(4) Uani 1 1 d . .
H15A H 0.6916(16) 0.3333(12) 0.3141(5) 0.043 Uiso 1 1 calc R U
H15B H 0.7163(15) 0.4420(8) 0.2386(7) 0.043 Uiso 1 1 calc R U
H15C H 0.5314(16) 0.4293(9) 0.2814(6) 0.043 Uiso 1 1 calc R U

loop_
_atom_site_aniso_label
_atom_site_aniso_U_11
_atom_site_aniso_U_22
_atom_site_aniso_U_33
_atom_site_aniso_U_23
_atom_site_aniso_U_13
_atom_site_aniso_U_12
N1 0.0168(6) 0.0161(6) 0.0152(5) -0.0013(5) 0.0009(4) 0.0005(5)
C1 0.0187(7) 0.0210(8) 0.0239(7) -0.0021(6) 0.0019(6) 0.0039(6)
C2 0.0208(8) 0.0246(8) 0.0298(8) -0.0035(7) -0.0051(6) 0.0056(7)
C3 0.0273(8) 0.0212(8) 0.0211(8) 0.0022(6) -0.0054(6) 0.0036(7)
C4 0.0216(8) 0.0168(7) 0.0163(6) -0.0011(5) -0.0041(6) -0.0021(6)
C5 0.0274(8) 0.0263(8) 0.0139(6) 0.0006(6) -0.0008(6) -0.0043(7)
C6 0.0229(8) 0.0320(8) 0.0182(7) -0.0051(6) 0.0047(6) -0.0022(7)
C7 0.0196(8) 0.0207(7) 0.0220(7) -0.0052(6) 0.0004(6) 0.0013(6)
C8 0.0173(7) 0.0139(6) 0.0171(6) -0.0025(5) -0.0025(5) -0.0014(6)
C9 0.0163(7) 0.0139(6) 0.0150(6) -0.0036(5) -0.0005(5) -0.0025(5)
C10 0.0206(7) 0.0139(7) 0.0179(7) 0.0002(5) -0.0024(6) -0.0024(6)
C11 0.0210(7) 0.0145(6) 0.0157(6) -0.0002(5) -0.0004(5) -0.0035(6)
C12 0.0282(9) 0.0179(7) 0.0239(7) 0.0026(6) -0.0052(7) 0.0014(6)
C13 0.0286(9) 0.0237(8) 0.0243(8) -0.0016(6) -0.0088(7) 0.0038(7)
C14 0.0268(9) 0.0240(7) 0.0171(7) 0.0011(6) 0.0036(6) -0.0052(7)
C15 0.0372(9) 0.0288(9) 0.0191(7) -0.0036(6) 0.0058(7) -0.0051(8)

loop_
_atom_type_symbol
_atom_type_description
_atom_type_scat_dispersion_real
_atom_type_scat_dispersion_imag
_atom_type_scat_source
C C 0.0181 0.0091 'International Tables Vol C Tables 4.2.6.8 and 6.1.1.4'
H H 0.0000 0.0000 'International Tables Vol C Tables 4.2.6.8 and 6.1.1.4'
N N 0.0311 0.0180 'International Tables Vol C Tables 4.2.6.8 and 6.1.1.4'

loop_
_exptl_crystal_face_index_h
_exptl_crystal_face_index_k
_exptl_crystal_face_index_l
_exptl_crystal_face_perp_dist
_exptl_oxdiff_crystal_face_indexfrac_h
_exptl_oxdiff_crystal_face_indexfrac_k
_exptl_oxdiff_crystal_face_indexfrac_l
_exptl_oxdiff_crystal_face_x
_exptl_oxdiff_crystal_face_y
_exptl_oxdiff_crystal_face_z
1 -2 -10 0.0413 0.9996 -2.0009 -9.9946 0.9699 -0.0752 -0.1738
-4 3 -3 0.0916 -4.0027 3.0008 -2.9993 0.0836 -0.0936 0.9657
4 -3 3 0.0916 4.0027 -3.0008 2.9993 -0.0836 0.0936 -0.9657
-1 2 10 0.0201 -0.9996 2.0009 9.9946 -0.9699 0.0752 0.1738
3 -4 2 0.0980 3.0025 -4.0010 2.0013 0.0559 0.3061 -0.8620
-3 -5 0 0.1255 -2.9996 -5.0008 0.0066 0.2723 0.9900 0.1018
3 5 0 0.0689 2.9996 5.0008 -0.0066 -0.2723 -0.9900 -0.1018
-4 3 -2 0.0754 -4.0026 3.0009 -1.9997 -0.0021 -0.0684 0.9500

loop_
_geom_angle_atom_site_label_1
_geom_angle_atom_site_label_2
_geom_angle_atom_site_label_3
_geom_angle
C9 N1 C11 108.26(12)
C9 N1 C1 120.64(12)
C11 N1 C1 131.04(12)
N1 C1 C2 109.25(12)
N1 C1 H1A 109.3(11)
C2 C1 H1A 110.9(11)
N1 C1 H1B 110.3(11)
C2 C1 H1B 110.0(11)
H1A C1 H1B 107.1(15)
C1 C2 C3 112.61(13)
C1 C2 H2A 108.7(11)
C3 C2 H2A 109.7(11)
C1 C2 H2B 106.7(11)
C3 C2 H2B 110.8(11)
H2A C2 H2B 108.1(15)
C4 C3 C2 110.76(13)
C4 C3 H3A 108.6(11)
C2 C3 H3A 109.2(11)
C4 C3 H3B 110.3(12)
C2 C3 H3B 111.0(12)
H3A C3 H3B 106.9(16)
C5 C4 C9 115.72(14)
C5 C4 C3 127.54(14)
C9 C4 C3 116.73(13)
C4 C5 C6 121.03(14)
C4 C5 H5 118.5(11)
C6 C5 H5 120.4(11)
C7 C6 C5 122.19(14)
C7 C6 H6 118.4(12)
C5 C6 H6 119.5(12)
C6 C7 C8 118.24(14)
C6 C7 H7 121.6(11)
C8 C7 H7 120.1(11)
C9 C8 C7 117.70(13)
C9 C8 C10 106.54(12)
C7 C8 C10 135.76(14)
N1 C9 C4 125.86(13)
N1 C9 C8 109.02(12)
C4 C9 C8 125.12(13)
C11 C10 C8 106.86(13)
C11 C10 C12 127.80(13)
C8 C10 C12 125.32(14)
C10 C11 N1 109.32(12)
C10 C11 C14 129.87(14)
N1 C11 C14 120.75(13)
C10 C12 C13 114.25(13)
C10 C12 H12A 108.1(11)
C13 C12 H12A 110.0(11)
C10 C12 H12B 110.4(11)
C13 C12 H12B 107.1(11)
H12A C12 H12B 106.7(15)
C12 C13 H13A 109.5
C12 C13 H13B 109.5
H13A C13 H13B 109.5
C12 C13 H13C 109.5
H13A C13 H13C 109.5
H13B C13 H13C 109.5
C11 C14 C15 113.05(13)
C11 C14 H14A 109.7(11)
C15 C14 H14A 108.7(11)
C11 C14 H14B 108.4(11)
C15 C14 H14B 108.4(11)
H14A C14 H14B 108.4(16)
C14 C15 H15A 109.5
C14 C15 H15B 109.5
H15A C15 H15B 109.5
C14 C15 H15C 109.5
H15A C15 H15C 109.5
H15B C15 H15C 109.5

loop_
_geom_bond_atom_site_label_1
_geom_bond_atom_site_label_2
_geom_bond_distance
N1 C9 1.3712(18)
N1 C11 1.3921(19)
N1 C1 1.4599(19)
C1 C2 1.528(2)
C1 H1A 1.007(19)
C1 H1B 0.98(2)
C2 C3 1.532(2)
C2 H2A 1.02(2)
C2 H2B 1.02(2)
C3 C4 1.507(2)
C3 H3A 1.00(2)
C3 H3B 0.97(2)
C4 C5 1.383(2)
C4 C9 1.3948(19)
C5 C6 1.407(2)
C5 H5 0.987(19)
C6 C7 1.387(2)
C6 H6 0.99(2)
C7 C8 1.406(2)
C7 H7 0.99(2)
C8 C9 1.401(2)
C8 C10 1.4403(19)
C10 C11 1.378(2)
C10 C12 1.501(2)
C11 C14 1.498(2)
C12 C13 1.522(2)
C12 H12A 1.018(19)
C12 H12B 1.00(2)
C13 H13A 0.980(11)
C13 H13B 0.980(11)
C13 H13C 0.980(11)
C14 C15 1.529(2)
C14 H14A 0.99(2)
C14 H14B 0.99(2)
C15 H15A 0.998(12)
C15 H15B 0.998(12)
C15 H15C 0.998(12)

loop_
_geom_torsion_atom_site_label_1
_geom_torsion_atom_site_label_2
_geom_torsion_atom_site_label_3
_geom_torsion_atom_site_label_4
_geom_torsion
C9 N1 C1 C2 -28.28(19)
C11 N1 C1 C2 155.08(15)
N1 C1 C2 C3 53.36(18)
C1 C2 C3 C4 -52.79(18)
C2 C3 C4 C5 -154.79(15)
C2 C3 C4 C9 25.93(18)
C9 C4 C5 C6 0.7(2)
C3 C4 C5 C6 -178.60(15)
C4 C5 C6 C7 -0.6(2)
C5 C6 C7 C8 0.1(2)
C6 C7 C8 C9 0.2(2)
C6 C7 C8 C10 -179.52(16)
C11 N1 C9 C4 179.69(13)
C1 N1 C9 C4 2.4(2)
C11 N1 C9 C8 -0.27(16)
C1 N1 C9 C8 -177.61(13)
C5 C4 C9 N1 179.70(13)
C3 C4 C9 N1 -0.9(2)
C5 C4 C9 C8 -0.3(2)
C3 C4 C9 C8 179.01(14)
C7 C8 C9 N1 179.85(12)
C10 C8 C9 N1 -0.32(15)
C7 C8 C9 C4 -0.1(2)
C10 C8 C9 C4 179.72(13)
C9 C8 C10 C11 0.80(15)
C7 C8 C10 C11 -179.42(16)
C9 C8 C10 C12 -177.81(14)
C7 C8 C10 C12 2.0(3)
C8 C10 C11 N1 -0.98(16)
C12 C10 C11 N1 177.58(14)
C8 C10 C11 C14 176.13(15)
C12 C10 C11 C14 -5.3(3)
C9 N1 C11 C10 0.80(16)
C1 N1 C11 C10 177.76(14)
C9 N1 C11 C14 -176.63(12)
C1 N1 C11 C14 0.3(2)
C11 C10 C12 C13 109.35(18)
C8 C10 C12 C13 -72.34(19)
C10 C11 C14 C15 -95.4(2)
N1 C11 C14 C15 81.42(18)

loop_
_cod_related_entry_id
_cod_related_entry_database
_cod_related_entry_code
1 ChemSpider 30659868
